data_2001226
loop_
_publ_author_name
'Fitzgerald, L. J.'
'Gerkin, R. E.'

_publ_section_title
;
 Redetermination of the structures of 1-naphthoic acid and 2-naphthoic
 acid
;
_journal_issue 11
_journal_name_full 'Acta Crystallographica Section C'
_journal_page_first 1952
_journal_page_last 1958
_journal_paper_doi 10.1107/S0108270193002641
_journal_volume 49
_journal_year 1993
_chemical_formula_sum 'C11 H8 O2'
_chemical_formula_weight 172.18
_space_group_IT_number 14
_space_group_name_Hall '-P 2yn'
_space_group_name_H-M_alt 'P 1 21/n 1'
_symmetry_cell_setting monoclinic
_symmetry_space_group_name_Hall '-P 2yn'
_symmetry_space_group_name_H-M 'P 1 21/n 1'
_atom_type_scat_source
; from Cromer & Waber (1974) for C and O atoms and from
Stewart, Davidson & Simpson (1965) for H atoms
;
_cell_angle_alpha 90.
_cell_angle_beta 92.38(3)
_cell_angle_gamma 90.
_cell_formula_units_Z 4
_cell_length_a 5.619(2)
_cell_length_b 4.957(3)
_cell_length_c 30.419(3)
_cell_measurement_reflns_used 25
_cell_measurement_temperature 296
_cell_measurement_theta_max 15
_cell_measurement_theta_min 14
_cell_volume 846.5(6)
_diffrn_measurement_device 'Rigaku AFC5S'
_diffrn_measurement_method \w
_diffrn_radiation_type MoK\a
_diffrn_radiation_wavelength 0.71073
_diffrn_reflns_av_R_equivalents 0.021
_diffrn_reflns_limit_h_max 7
_diffrn_reflns_limit_h_min 0
_diffrn_reflns_limit_k_max 6
_diffrn_reflns_limit_k_min 0
_diffrn_reflns_limit_l_max 39
_diffrn_reflns_limit_l_min -39
_diffrn_reflns_number 2393
_diffrn_reflns_theta_max 27.5
_diffrn_standards_decay_% +-2.5
_diffrn_standards_interval_count 150
_diffrn_standards_number 6
_exptl_absorpt_coefficient_mu 0.087
_exptl_absorpt_correction_type none
_exptl_crystal_colour Colorless
_exptl_crystal_density_diffrn 1.35
_exptl_crystal_description Plate
_exptl_crystal_size_max 0.38
_exptl_crystal_size_mid 0.38
_exptl_crystal_size_min 0.15
_refine_diff_density_max 0.16
_refine_diff_density_min -0.17
_refine_ls_extinction_coef 1.05E-6(53)
_refine_ls_extinction_method 'Zachariasen (1963, 1968)'
_refine_ls_goodness_of_fit_obs 1.99
_refine_ls_hydrogen_treatment refall
_refine_ls_number_parameters 155
_refine_ls_number_reflns 1022
_refine_ls_R_factor_obs 0.041
_refine_ls_shift/esd_max <0.01
_refine_ls_structure_factor_coef F
_refine_ls_weighting_scheme \s~F~^-2^
_refine_ls_wR_factor_obs 0.055
_reflns_number_observed 1022
_reflns_number_total 2178
_reflns_observed_criterion I>3\s(I)
_cod_data_source_file st1051.cif
_cod_data_source_block st1051_structure_2_of_2
_cod_original_cell_volume 846.5(5)
_cod_database_code 2001226

loop_
_space_group_symop_id
_space_group_symop_operation_xyz
1 x,y,z
2 -x+1/2,y+1/2,-z+1/2
3 -x,-y,-z
4 x+1/2,-y+1/2,z+1/2

loop_
_atom_site_label
_atom_site_fract_x
_atom_site_fract_y
_atom_site_fract_z
O(1) 1.1248(3) -.3622(5) .04817(6)
O(2) .7946(4) -.2572(5) .00899(6)
C(1) 1.0313(5) .0236(6) .11059(8)
C(2) .8789(4) -.0182(5) .07509(7)
C(3) .6681(5) .1357(6) .07011(9)
C(4) .6151(5) .3239(6) .10059(10)
C(5) .7201(6) .5638(7) .17069(11)
C(6) .8729(7) .6031(7) .20584(10)
C(7) 1.0829(7) .4517(7) .21048(10)
C(8) 1.1362(6) .2636(7) .17980(9)
C(9) .9809(4) .2182(5) .14294(7)
C(10) .7691(5) .3698(6) .13795(8)
C(11) .9345(5) -.2255(5) .04188(8)
H(1) 1.170(4) -.087(5) .1132(8)
H(3) .567(5) .096(6) .0471(9)
H(4) .467(5) .432(6) .0970(9)
H(5) .581(5) .662(6) .1664(9)
H(6) .840(5) .735(7) .2276(9)
H(7) 1.186(5) .484(6) .2342(9)
H(8) 1.286(5) .149(7) .1825(9)
H(21) 1.160(10) -.49(2) .029(3)
H(22) .81(2) -.39(2) -.007(3)

loop_
_geom_angle_atom_site_label_1
_geom_angle_atom_site_label_2
_geom_angle_atom_site_label_3
_geom_angle
_geom_angle_publ_flag
C(1) C(9) C(10) 118.7(2) no
C(1) C(9) C(8) 121.8(3) no
C(1) C(2) C(11) 120.1(2) no
C(1) C(2) C(3) 119.9(2) no
H(1) C(1) C(9) 121.0(10) no
H(1) C(1) C(2) 118.0(10) no
C(2) C(1) C(9) 121.1(3) no
C(2) C(3) C(4) 120.3(2) no
C(2) C(3) H(3) 118.0(10) no
C(2) C(11) O(1) 117.7(2) no
C(2) C(11) O(2) 119.1(2) no
C(11) C(2) C(3) 120.0(2) no
C(3) C(4) C(10) 120.9(3) no
C(3) C(4) H(4) 120(2) no
H(3) C(3) C(4) 122(2) no
C(4) C(10) C(5) 122.8(3) no
C(4) C(10) C(9) 119.0(2) no
H(4) C(4) C(10) 119(2) no
C(10) C(5) C(6) 121.0(3) no
C(10) C(5) H(5) 116(2) no
C(5) C(10) C(9) 118.2(3) no
C(5) C(6) C(7) 120.3(3) no
C(5) C(6) H(6) 121(2) no
H(5) C(5) C(6) 123(2) no
C(6) C(7) C(8) 120.4(3) no
C(6) C(7) H(7) 119(2) no
H(6) C(6) C(7) 119(2) no
C(7) C(8) C(9) 120.5(3) no
C(7) C(8) H(8) 122(2) no
H(7) C(7) C(8) 120(2) no
C(8) C(9) C(10) 119.5(3) no
H(8) C(8) C(9) 117(2) no
C(11) O(2) H(22) 120(6) no
C(11) O(1) H(21) 119(5) no
O(1) C(11) O(2) 123.2(3) no

loop_
_geom_bond_atom_site_label_1
_geom_bond_atom_site_label_2
_geom_bond_distance
_geom_bond_publ_flag
C(1) C(2) 1.366(3) no
C(2) C(3) 1.412(4) no
C(3) C(4) 1.357(4) no
C(4) C(10) 1.418(4) no
C(10) C(5) 1.419(4) no
C(10) C(9) 1.410(4) no
C(5) C(6) 1.357(4) no
C(6) C(7) 1.400(4) no
C(7) C(8) 1.361(4) no
C(8) C(9) 1.410(3) no
C(9) C(1) 1.415(3) no
C(2) C(11) 1.483(3) no
C(11) O(1) 1.274(3) no
C(11) O(2) 1.256(3) no
O(1) H(21) 0.91(9) no
O(2) H(22) 0.81(10) no
O(1) H(1) 2.41(2) no
O(2) H(3) 2.49(3) no
